data_4088958
loop_
_publ_author_name
'Brown, Loren C.'
'Ressegue, Emily'
'Merola, Joseph S.'

_publ_section_title
;
 Rapid Access to Derivatized, Dimeric, Ring-Substituted
 Dichloro(cyclopentadienyl)rhodium(III) and Iridium(III) Complexes
;
_journal_issue 24
_journal_name_full Organometallics
_journal_page_first 4014
_journal_paper_doi 10.1021/acs.organomet.6b00580
_journal_volume 35
_journal_year 2016
_chemical_formula_moiety 'C26 H42 Cl4 Ir2'
_chemical_formula_sum 'C26 H42 Cl4 Ir2'
_chemical_formula_weight 880.79
_space_group_crystal_system monoclinic
_space_group_IT_number 14
_space_group_name_Hall '-P 2ybc'
_space_group_name_H-M_alt 'P 1 21/c 1'
_atom_sites_solution_hydrogens geom
_atom_sites_solution_primary direct
_audit_creation_date 2016-05-11
_audit_creation_method
;
Olex2 1.2
(compiled 2016.02.19 svn.r3266 for OlexSys, GUI svn.r5155)
;
_cell_angle_alpha 90
_cell_angle_beta 97.759(2)
_cell_angle_gamma 90
_cell_formula_units_Z 2
_cell_length_a 7.88539(19)
_cell_length_b 16.9849(5)
_cell_length_c 10.7692(3)
_cell_measurement_reflns_used 6302
_cell_measurement_temperature 100.00(10)
_cell_measurement_theta_max 31.9540
_cell_measurement_theta_min 4.0000
_cell_volume 1429.14(7)
_computing_cell_refinement
;
CrysAlisPro, Agilent Technologies,
Version 1.171.37.35 (release 13-08-2014 CrysAlis171 .NET)
(compiled Aug 13 2014,18:06:01)
;
_computing_data_collection
;
CrysAlisPro, Agilent Technologies,
Version 1.171.37.35 (release 13-08-2014 CrysAlis171 .NET)
(compiled Aug 13 2014,18:06:01)
;
_computing_data_reduction
;
CrysAlisPro, Agilent Technologies,
Version 1.171.37.35 (release 13-08-2014 CrysAlis171 .NET)
(compiled Aug 13 2014,18:06:01)
;
_computing_molecular_graphics 'Olex2 (Dolomanov et al., 2009)'
_computing_publication_material 'Olex2 (Dolomanov et al., 2009)'
_computing_structure_refinement 'ShelXL (Sheldrick, 2015)'
_computing_structure_solution 'ShelXT (Sheldrick, 2015)'
_diffrn_ambient_environment N~2~
_diffrn_ambient_temperature 100.00(10)
_diffrn_detector 'CCD plate'
_diffrn_detector_area_resol_mean 8.0061
_diffrn_detector_type Eos
_diffrn_measured_fraction_theta_full 0.999
_diffrn_measured_fraction_theta_max 0.930
_diffrn_measurement_details
;
#__ type_ start__ end____ width___ exp.time_
  1 omega -112.00  -84.00   1.0000   30.0000
omega____ theta____ kappa____ phi______ frames
    -      -29.5315  178.0000 -180.0000 28

#__ type_ start__ end____ width___ exp.time_
  2 omega  -50.00   37.00   1.0000   30.0000
omega____ theta____ kappa____ phi______ frames
    -      -29.5315   38.0000 -150.0000 87

#__ type_ start__ end____ width___ exp.time_
  3 omega -103.00    1.00   1.0000   30.0000
omega____ theta____ kappa____ phi______ frames
    -      -29.5315  -38.0000   30.0000 104

#__ type_ start__ end____ width___ exp.time_
  4 omega -107.00  -51.00   1.0000   30.0000
omega____ theta____ kappa____ phi______ frames
    -      -29.5315 -178.0000  120.0000 56

#__ type_ start__ end____ width___ exp.time_
  5 omega  -41.00   43.00   1.0000   30.0000
omega____ theta____ kappa____ phi______ frames
    -      -29.5315   38.0000  -30.0000 84

#__ type_ start__ end____ width___ exp.time_
  6 omega  -92.00  -37.00   1.0000   30.0000
omega____ theta____ kappa____ phi______ frames
    -      -29.5315 -178.0000  -90.0000 55

#__ type_ start__ end____ width___ exp.time_
  7 omega  -92.00  -47.00   1.0000   30.0000
omega____ theta____ kappa____ phi______ frames
    -      -29.5315  129.0000   29.3029 45
;
_diffrn_measurement_device 'four-circle diffractometer'
_diffrn_measurement_device_type 'Xcalibur, Eos, Gemini ultra'
_diffrn_measurement_method '\w scans'
_diffrn_orient_matrix_UB_11 -0.0442625000
_diffrn_orient_matrix_UB_12 -0.0038003000
_diffrn_orient_matrix_UB_13 -0.0615824000
_diffrn_orient_matrix_UB_21 0.0509762000
_diffrn_orient_matrix_UB_22 -0.0331819000
_diffrn_orient_matrix_UB_23 -0.0101957000
_diffrn_orient_matrix_UB_31 -0.0608726000
_diffrn_orient_matrix_UB_32 -0.0249944000
_diffrn_orient_matrix_UB_33 0.0228119000
_diffrn_radiation_monochromator graphite
_diffrn_radiation_probe x-ray
_diffrn_radiation_type MoK\a
_diffrn_radiation_wavelength 0.71073
_diffrn_reflns_av_R_equivalents 0.0473
_diffrn_reflns_av_unetI/netI 0.0547
_diffrn_reflns_Laue_measured_fraction_full 0.999
_diffrn_reflns_Laue_measured_fraction_max 0.930
_diffrn_reflns_limit_h_max 7
_diffrn_reflns_limit_h_min -11
_diffrn_reflns_limit_k_max 24
_diffrn_reflns_limit_k_min -23
_diffrn_reflns_limit_l_max 16
_diffrn_reflns_limit_l_min -14
_diffrn_reflns_number 15220
_diffrn_reflns_point_group_measured_fraction_full 0.999
_diffrn_reflns_point_group_measured_fraction_max 0.930
_diffrn_reflns_theta_full 30.000
_diffrn_reflns_theta_max 32.376
_diffrn_reflns_theta_min 3.543
_diffrn_source 'Enhance (Mo) X-ray Source'
_exptl_absorpt_coefficient_mu 9.689
_exptl_absorpt_correction_T_max 0.597
_exptl_absorpt_correction_T_min 0.242
_exptl_absorpt_correction_type analytical
_exptl_absorpt_process_details
;
CrysAlisPro, Agilent Technologies,
Version 1.171.37.35 (release 13-08-2014 CrysAlis171 .NET)
(compiled Aug 13 2014,18:06:01)
Analytical numeric absorption correction using a multifaceted crystal
			model based on expressions derived by R.C. Clark & J.S. Reid.
(Clark, R. C. & Reid, J. S. (1995). Acta Cryst. A51, 887-897)
Empirical absorption correction using spherical harmonics,
 implemented in SCALE3 ABSPACK scaling algorithm.
;
_exptl_crystal_colour orange
_exptl_crystal_colour_primary orange
_exptl_crystal_density_diffrn 2.047
_exptl_crystal_description irregular
_exptl_crystal_F_000 840
_exptl_crystal_size_max 0.2982
_exptl_crystal_size_mid 0.1502
_exptl_crystal_size_min 0.0766
_refine_diff_density_max 2.089
_refine_diff_density_min -1.161
_refine_diff_density_rms 0.222
_refine_ls_extinction_method none
_refine_ls_goodness_of_fit_ref 1.032
_refine_ls_hydrogen_treatment constr
_refine_ls_matrix_type full
_refine_ls_number_parameters 151
_refine_ls_number_reflns 4766
_refine_ls_number_restraints 0
_refine_ls_restrained_S_all 1.032
_refine_ls_R_factor_all 0.0480
_refine_ls_R_factor_gt 0.0346
_refine_ls_shift/su_max 0.002
_refine_ls_shift/su_mean 0.000
_refine_ls_structure_factor_coef Fsqd
_refine_ls_weighting_details 'w=1/[\s^2^(Fo^2^)+(0.0221P)^2^] where P=(Fo^2^+2Fc^2^)/3'
_refine_ls_weighting_scheme calc
_refine_ls_wR_factor_gt 0.0605
_refine_ls_wR_factor_ref 0.0649
_reflns_Friedel_coverage 0.000
_reflns_number_gt 3901
_reflns_number_total 4766
_reflns_threshold_expression 'I > 2\s(I)'
_cod_data_source_file om6b00580_si_002.cif
_cod_data_source_block 2e_lbx-024abs
_cod_original_cell_volume 1429.15(6)
_cod_database_code 4088958
_chemical_oxdiff_formula 'C26 H42 Cl4 Ir2'
_shelx_space_group_comment
;
The symmetry employed for this shelxl refinement is uniquely defined
by the following loop, which should always be used as a source of
symmetry information in preference to the above space-group names.
They are only intended as comments.
;
_reflns_odcompleteness_completeness 99.67
_reflns_odcompleteness_iscentric 1
_reflns_odcompleteness_theta 26.32
_olex2_refinement_description
;
1. Others
 Fixed Uiso: H6A(0.034) H6B(0.034) H6C(0.034) H7A(0.042) H7B(0.042) H7C(0.042)
 H8A(0.038) H8B(0.038) H8C(0.038) H9A(0.036) H9B(0.036) H9C(0.036) H10A(0.02)
 H10B(0.02) H11(0.023) H12A(0.029) H12B(0.029) H12C(0.029) H13A(0.047)
 H13B(0.047) H13C(0.047)
 Fixed X: H6A(0.656) H6B(0.5212) H6C(0.5016) H7A(0.5351) H7B(0.6406)
 H7C(0.6747) H8A(0.2028) H8B(0.2497) H8C(0.397) H9A(-0.0428) H9B(0.0278)
 H9C(0.0768) H10A(0.2992) H10B(0.1695) H11(-0.0326) H12A(-0.0582) H12B(-0.1237)
 H12C(0.0611) H13A(0.1873) H13B(0.0066) H13C(0.1657)
 Fixed Y: H6A(0.7524) H6B(0.7952) H6C(0.802) H7A(0.6216) H7B(0.5656)
 H7C(0.6585) H8A(0.5016) H8B(0.456) H8C(0.4775) H9A(0.5723) H9B(0.5885)
 H9C(0.5086) H10A(0.767) H10B(0.6985) H11(0.7474) H12A(0.7848) H12B(0.8547)
 H12C(0.8599) H13A(0.8815) H13B(0.8697) H13C(0.8151)
 Fixed Z: H6A(0.3066) H6B(0.3825) H6C(0.233) H7A(0.0467) H7B(0.149)
 H7C(0.1524) H8A(0.0888) H8B(0.2189) H8C(0.1359) H9A(0.2873) H9B(0.4314)
 H9C(0.3659) H10A(0.4912) H10B(0.5169) H11(0.3477) H12A(0.556) H12B(0.4619)
 H12C(0.5437) H13A(0.3412) H13B(0.2559) H13C(0.2349)
;
_shelx_shelxl_version_number 2014/7
_olex2_submission_special_instructions 'No special instructions were received'

loop_
_space_group_symop_operation_xyz
'x, y, z'
'-x, y+1/2, -z+1/2'
'-x, -y, -z'
'x, -y-1/2, z-1/2'

loop_
_atom_site_label
_atom_site_type_symbol
_atom_site_fract_x
_atom_site_fract_y
_atom_site_fract_z
_atom_site_U_iso_or_equiv
_atom_site_adp_type
_atom_site_occupancy
_atom_site_site_symmetry_order
_atom_site_calc_flag
_atom_site_refinement_flags_posn
Ir1 Ir 0.46790(2) 0.59134(2) 0.40757(2) 0.01182(5) Uani 1 1 d .
Cl1 Cl 0.71234(13) 0.64273(7) 0.53774(11) 0.0195(2) Uani 1 1 d .
Cl2 Cl 0.62233(12) 0.46632(6) 0.40337(10) 0.0162(2) Uani 1 1 d .
C1 C 0.4270(5) 0.6955(3) 0.2936(4) 0.0165(9) Uani 1 1 d .
C2 C 0.4521(5) 0.6280(3) 0.2186(4) 0.0176(9) Uani 1 1 d .
C3 C 0.3168(5) 0.5719(3) 0.2292(4) 0.0161(9) Uani 1 1 d .
C4 C 0.2098(5) 0.6042(3) 0.3150(4) 0.0163(9) Uani 1 1 d .
C5 C 0.2813(5) 0.6801(2) 0.3588(4) 0.0125(8) Uani 1 1 d .
C6 C 0.5357(6) 0.7674(3) 0.3049(5) 0.0225(10) Uani 1 1 d .
H6A H 0.6560 0.7524 0.3066 0.034 Uiso 1 1 calc GR
H6B H 0.5212 0.7952 0.3825 0.034 Uiso 1 1 calc GR
H6C H 0.5016 0.8020 0.2330 0.034 Uiso 1 1 calc GR
C7 C 0.5874(6) 0.6175(3) 0.1344(5) 0.0277(11) Uani 1 1 d .
H7A H 0.5351 0.6216 0.0467 0.042 Uiso 1 1 calc GR
H7B H 0.6406 0.5656 0.1490 0.042 Uiso 1 1 calc GR
H7C H 0.6747 0.6585 0.1524 0.042 Uiso 1 1 calc GR
C8 C 0.2892(6) 0.4952(3) 0.1625(5) 0.0251(11) Uani 1 1 d .
H8A H 0.2028 0.5016 0.0888 0.038 Uiso 1 1 calc GR
H8B H 0.2497 0.4560 0.2189 0.038 Uiso 1 1 calc GR
H8C H 0.3970 0.4775 0.1359 0.038 Uiso 1 1 calc GR
C9 C 0.0544(5) 0.5650(3) 0.3532(5) 0.0242(10) Uani 1 1 d .
H9A H -0.0428 0.5723 0.2873 0.036 Uiso 1 1 calc GR
H9B H 0.0278 0.5885 0.4314 0.036 Uiso 1 1 calc GR
H9C H 0.0768 0.5086 0.3659 0.036 Uiso 1 1 calc GR
C10 C 0.2077(5) 0.7320(3) 0.4507(4) 0.0169(9) Uani 1 1 d .
H10A H 0.2992 0.7670 0.4912 0.020 Uiso 1 1 calc R
H10B H 0.1695 0.6985 0.5169 0.020 Uiso 1 1 calc R
C11 C 0.0560(5) 0.7831(3) 0.3929(4) 0.0194(9) Uani 1 1 d .
H11 H -0.0326 0.7474 0.3477 0.023 Uiso 1 1 calc R
C12 C -0.0234(5) 0.8243(3) 0.4981(4) 0.0196(9) Uani 1 1 d .
H12A H -0.0582 0.7848 0.5560 0.029 Uiso 1 1 calc GR
H12B H -0.1237 0.8547 0.4619 0.029 Uiso 1 1 calc GR
H12C H 0.0611 0.8599 0.5437 0.029 Uiso 1 1 calc GR
C13 C 0.1087(7) 0.8427(3) 0.2976(5) 0.0313(12) Uani 1 1 d .
H13A H 0.1873 0.8815 0.3412 0.047 Uiso 1 1 calc GR
H13B H 0.0066 0.8697 0.2559 0.047 Uiso 1 1 calc GR
H13C H 0.1657 0.8151 0.2349 0.047 Uiso 1 1 calc GR

loop_
_atom_site_aniso_label
_atom_site_aniso_U_11
_atom_site_aniso_U_22
_atom_site_aniso_U_33
_atom_site_aniso_U_23
_atom_site_aniso_U_13
_atom_site_aniso_U_12
Ir1 0.01020(8) 0.01284(8) 0.01285(8) 0.00072(6) 0.00310(5) 0.00194(6)
Cl1 0.0147(5) 0.0230(6) 0.0201(6) -0.0013(4) 0.0003(4) -0.0007(4)
Cl2 0.0169(5) 0.0169(5) 0.0163(5) 0.0029(4) 0.0071(4) 0.0055(4)
C1 0.0121(18) 0.021(2) 0.017(2) 0.0067(17) 0.0040(16) 0.0001(16)
C2 0.016(2) 0.018(2) 0.020(2) 0.0020(17) 0.0064(17) 0.0031(16)
C3 0.019(2) 0.016(2) 0.012(2) -0.0013(16) 0.0014(16) 0.0035(16)
C4 0.0149(19) 0.019(2) 0.015(2) 0.0017(16) 0.0011(16) 0.0000(16)
C5 0.0128(18) 0.0106(19) 0.013(2) 0.0002(15) -0.0004(15) 0.0013(14)
C6 0.023(2) 0.017(2) 0.028(3) 0.0054(19) 0.0066(19) -0.0026(18)
C7 0.022(2) 0.040(3) 0.023(3) 0.003(2) 0.010(2) 0.010(2)
C8 0.031(3) 0.017(2) 0.024(3) -0.0090(19) -0.004(2) 0.0039(19)
C9 0.013(2) 0.027(3) 0.033(3) 0.000(2) 0.0058(19) -0.0022(18)
C10 0.0157(19) 0.020(2) 0.015(2) -0.0020(17) 0.0029(16) 0.0029(16)
C11 0.018(2) 0.021(2) 0.019(2) -0.0028(18) -0.0003(17) 0.0020(17)
C12 0.018(2) 0.017(2) 0.026(3) -0.0004(18) 0.0099(19) 0.0025(16)
C13 0.036(3) 0.038(3) 0.022(3) 0.007(2) 0.008(2) 0.022(2)

loop_
_atom_type_symbol
_atom_type_description
_atom_type_scat_dispersion_real
_atom_type_scat_dispersion_imag
_atom_type_scat_source
C C 0.0033 0.0016 'International Tables Vol C Tables 4.2.6.8 and 6.1.1.4'
H H 0.0000 0.0000 'International Tables Vol C Tables 4.2.6.8 and 6.1.1.4'
Cl Cl 0.1484 0.1585 'International Tables Vol C Tables 4.2.6.8 and 6.1.1.4'
Ir Ir -1.4442 7.9887 'International Tables Vol C Tables 4.2.6.8 and 6.1.1.4'

loop_
_exptl_crystal_face_index_h
_exptl_crystal_face_index_k
_exptl_crystal_face_index_l
_exptl_crystal_face_perp_dist
_exptl_oxdiff_crystal_face_indexfrac_h
_exptl_oxdiff_crystal_face_indexfrac_k
_exptl_oxdiff_crystal_face_indexfrac_l
_exptl_oxdiff_crystal_face_x
_exptl_oxdiff_crystal_face_y
_exptl_oxdiff_crystal_face_z
0 -1 0 0.0582 0.0000 -1.0000 0.0000 0.0038 0.0332 0.0250
-1 0 1 0.1056 -1.0000 -0.0000 1.0000 -0.0173 -0.0612 0.0837
1 5 0 0.0469 1.0000 5.0001 -0.0000 -0.0633 -0.1149 -0.1858
1 0 -1 0.1188 1.0000 0.0000 -1.0000 0.0173 0.0612 -0.0837
0 -3 5 0.0355 -0.0000 -2.9998 5.0001 -0.2965 0.0486 0.1890
1 4 -5 0.0244 1.0000 3.9999 -5.0001 0.2485 -0.0308 -0.2749
-2 0 -5 0.0541 -2.0000 -0.0003 -5.0001 0.3964 -0.0510 0.0077
-3 -5 2 0.0984 -3.0000 -5.0001 2.0000 0.0286 -0.0074 0.3532
1 -5 -1 0.0722 1.0000 -4.9999 -1.0000 0.0363 0.2271 0.0413

loop_
_geom_angle_atom_site_label_1
_geom_angle_atom_site_label_2
_geom_angle_atom_site_label_3
_geom_angle
_geom_angle_site_symmetry_1
_geom_angle_site_symmetry_3
Cl1 Ir1 Cl2 87.72(4) . 3_666
Cl1 Ir1 Cl2 87.93(4) . .
Cl2 Ir1 Cl2 82.52(3) 3_666 .
C1 Ir1 Cl1 94.66(12) . .
C1 Ir1 Cl2 139.87(11) . 3_666
C1 Ir1 Cl2 137.55(11) . .
C1 Ir1 C4 65.98(16) . .
C2 Ir1 Cl1 113.24(12) . .
C2 Ir1 Cl2 158.61(12) . 3_666
C2 Ir1 Cl2 101.66(12) . .
C2 Ir1 C1 39.16(17) . .
C2 Ir1 C3 39.70(16) . .
C2 Ir1 C4 66.15(16) . .
C2 Ir1 C5 66.68(16) . .
C3 Ir1 Cl1 152.63(12) . .
C3 Ir1 Cl2 93.87(11) . .
C3 Ir1 Cl2 119.60(12) . 3_666
C3 Ir1 C1 66.01(17) . .
C3 Ir1 C4 39.18(16) . .
C4 Ir1 Cl1 150.62(12) . .
C4 Ir1 Cl2 93.61(12) . 3_666
C4 Ir1 Cl2 121.36(12) . .
C5 Ir1 Cl1 111.30(11) . .
C5 Ir1 Cl2 160.07(11) . .
C5 Ir1 Cl2 102.72(11) . 3_666
C5 Ir1 C1 39.63(15) . .
C5 Ir1 C3 66.71(16) . .
C5 Ir1 C4 39.88(15) . .
Ir1 Cl2 Ir1 97.48(3) 3_666 .
C2 C1 Ir1 69.0(3) . .
C2 C1 C5 107.9(4) . .
C2 C1 C6 125.6(4) . .
C5 C1 Ir1 69.1(2) . .
C5 C1 C6 126.5(4) . .
C6 C1 Ir1 126.0(3) . .
C1 C2 Ir1 71.8(3) . .
C1 C2 C3 108.8(3) . .
C1 C2 C7 126.9(4) . .
C3 C2 Ir1 71.2(2) . .
C3 C2 C7 124.2(4) . .
C7 C2 Ir1 126.3(3) . .
C2 C3 Ir1 69.1(3) . .
C2 C3 C8 126.8(4) . .
C4 C3 Ir1 70.7(2) . .
C4 C3 C2 107.6(4) . .
C4 C3 C8 125.6(4) . .
C8 C3 Ir1 126.4(3) . .
C3 C4 Ir1 70.1(2) . .
C3 C4 C5 108.0(3) . .
C3 C4 C9 125.3(4) . .
C5 C4 Ir1 68.9(2) . .
C5 C4 C9 126.7(4) . .
C9 C4 Ir1 125.7(3) . .
C1 C5 Ir1 71.3(2) . .
C1 C5 C4 107.5(4) . .
C1 C5 C10 128.1(4) . .
C4 C5 Ir1 71.2(2) . .
C4 C5 C10 124.4(4) . .
C10 C5 Ir1 124.8(3) . .
C1 C6 H6A 109.5 . .
C1 C6 H6B 109.5 . .
C1 C6 H6C 109.5 . .
H6A C6 H6B 109.5 . .
H6A C6 H6C 109.5 . .
H6B C6 H6C 109.5 . .
C2 C7 H7A 109.5 . .
C2 C7 H7B 109.5 . .
C2 C7 H7C 109.5 . .
H7A C7 H7B 109.5 . .
H7A C7 H7C 109.5 . .
H7B C7 H7C 109.5 . .
C3 C8 H8A 109.5 . .
C3 C8 H8B 109.5 . .
C3 C8 H8C 109.5 . .
H8A C8 H8B 109.5 . .
H8A C8 H8C 109.5 . .
H8B C8 H8C 109.5 . .
C4 C9 H9A 109.5 . .
C4 C9 H9B 109.5 . .
C4 C9 H9C 109.5 . .
H9A C9 H9B 109.5 . .
H9A C9 H9C 109.5 . .
H9B C9 H9C 109.5 . .
C5 C10 H10A 108.7 . .
C5 C10 H10B 108.7 . .
C5 C10 C11 114.4(4) . .
H10A C10 H10B 107.6 . .
C11 C10 H10A 108.7 . .
C11 C10 H10B 108.7 . .
C10 C11 H11 108.0 . .
C12 C11 C10 109.3(4) . .
C12 C11 H11 108.0 . .
C12 C11 C13 111.4(4) . .
C13 C11 C10 112.1(4) . .
C13 C11 H11 108.0 . .
C11 C12 H12A 109.5 . .
C11 C12 H12B 109.5 . .
C11 C12 H12C 109.5 . .
H12A C12 H12B 109.5 . .
H12A C12 H12C 109.5 . .
H12B C12 H12C 109.5 . .
C11 C13 H13A 109.5 . .
C11 C13 H13B 109.5 . .
C11 C13 H13C 109.5 . .
H13A C13 H13B 109.5 . .
H13A C13 H13C 109.5 . .
H13B C13 H13C 109.5 . .

loop_
_geom_bond_atom_site_label_1
_geom_bond_atom_site_label_2
_geom_bond_distance
_geom_bond_site_symmetry_2
Ir1 Cl1 2.3902(11) .
Ir1 Cl2 2.4499(10) 3_666
Ir1 Cl2 2.4512(10) .
Ir1 C1 2.153(4) .
Ir1 C2 2.116(5) .
Ir1 C3 2.145(4) .
Ir1 C4 2.153(4) .
Ir1 C5 2.122(4) .
Cl2 Ir1 2.4499(10) 3_666
C1 C2 1.431(6) .
C1 C5 1.449(5) .
C1 C6 1.488(6) .
C2 C3 1.447(6) .
C2 C7 1.501(6) .
C3 C4 1.441(6) .
C3 C8 1.490(6) .
C4 C5 1.458(6) .
C4 C9 1.500(6) .
C5 C10 1.499(6) .
C6 H6A 0.9800 .
C6 H6B 0.9800 .
C6 H6C 0.9800 .
C7 H7A 0.9800 .
C7 H7B 0.9800 .
C7 H7C 0.9800 .
C8 H8A 0.9800 .
C8 H8B 0.9800 .
C8 H8C 0.9800 .
C9 H9A 0.9800 .
C9 H9B 0.9800 .
C9 H9C 0.9800 .
C10 H10A 0.9900 .
C10 H10B 0.9900 .
C10 C11 1.540(6) .
C11 H11 1.0000 .
C11 C12 1.536(6) .
C11 C13 1.539(6) .
C12 H12A 0.9800 .
C12 H12B 0.9800 .
C12 H12C 0.9800 .
C13 H13A 0.9800 .
C13 H13B 0.9800 .
C13 H13C 0.9800 .

loop_
_geom_torsion_atom_site_label_1
_geom_torsion_atom_site_label_2
_geom_torsion_atom_site_label_3
_geom_torsion_atom_site_label_4
_geom_torsion
Ir1 C1 C2 C3 62.0(3)
Ir1 C1 C2 C7 -122.2(5)
Ir1 C1 C5 C4 -62.4(3)
Ir1 C1 C5 C10 120.0(4)
Ir1 C2 C3 C4 60.5(3)
Ir1 C2 C3 C8 -120.5(5)
Ir1 C3 C4 C5 58.7(3)
Ir1 C3 C4 C9 -120.3(4)
Ir1 C4 C5 C1 62.5(3)
Ir1 C4 C5 C10 -119.9(4)
Ir1 C5 C10 C11 -171.5(3)
C1 C2 C3 Ir1 -62.3(3)
C1 C2 C3 C4 -1.8(5)
C1 C2 C3 C8 177.1(4)
C1 C5 C10 C11 95.7(5)
C2 C1 C5 Ir1 58.2(3)
C2 C1 C5 C4 -4.2(5)
C2 C1 C5 C10 178.3(4)
C2 C3 C4 Ir1 -59.5(3)
C2 C3 C4 C5 -0.8(5)
C2 C3 C4 C9 -179.8(4)
C3 C4 C5 Ir1 -59.4(3)
C3 C4 C5 C1 3.1(5)
C3 C4 C5 C10 -179.2(4)
C4 C5 C10 C11 -81.5(5)
C5 C1 C2 Ir1 -58.3(3)
C5 C1 C2 C3 3.7(5)
C5 C1 C2 C7 179.6(4)
C5 C10 C11 C12 172.1(4)
C5 C10 C11 C13 -63.9(5)
C6 C1 C2 Ir1 120.0(4)
C6 C1 C2 C3 -178.1(4)
C6 C1 C2 C7 -2.2(7)
C6 C1 C5 Ir1 -120.0(5)
C6 C1 C5 C4 177.6(4)
C6 C1 C5 C10 0.1(7)
C7 C2 C3 Ir1 121.7(4)
C7 C2 C3 C4 -177.8(4)
C7 C2 C3 C8 1.1(7)
C8 C3 C4 Ir1 121.6(5)
C8 C3 C4 C5 -179.8(4)
C8 C3 C4 C9 1.3(7)
C9 C4 C5 Ir1 119.6(5)
C9 C4 C5 C1 -178.0(4)
C9 C4 C5 C10 -0.3(7)
